data_1508987
loop_
_publ_author_name
'Koehler, W.C.'
'Child, H.R.'
'Cable, J.W.'

_publ_section_title
;
 Magnetic structure versus electron number for some rare-earth
 intermetallic compounds
;
_journal_name_full 'Journal of Applied Physics'
_journal_page_first 1096
_journal_page_last 1097
_journal_paper_doi 10.1063/1.1714115
_journal_volume 36
_journal_year 1965
_chemical_formula_sum 'Ag0.5 In0.5 Tb'
_chemical_name_systematic 'Silver terbium indium (0.5/1/0.5)'
_space_group_IT_number 221
_symmetry_space_group_name_Hall '-P 4 2 3'
_symmetry_space_group_name_H-M 'P m -3 m'
_cell_angle_alpha 90
_cell_angle_beta 90
_cell_angle_gamma 90
_cell_formula_units_Z 1
_cell_length_a 3.68
_cell_length_b 3.68
_cell_length_c 3.68
_cell_volume 49.836
_citation_journal_id_ASTM JAPIAU
_cod_data_source_file silver0-1_112.cif
_cod_data_source_block Ag0.5In0.5Tb1
_cod_original_cell_volume 49.83603
_cod_original_formula_sum 'Ag0.5 In0.5 Tb1'
_cod_database_code 1508987

loop_
_symmetry_equiv_pos_as_xyz
x,y,z
-y,x,z
-x,-y,z
y,-x,z
x,-y,-z
y,x,-z
-x,y,-z
-y,-x,-z
z,x,y
-x,z,y
-z,-x,y
x,-z,y
z,-x,-y
x,z,-y
-z,x,-y
-x,-z,-y
y,z,x
y,-z,-x
z,y,-x
-y,z,-x
-z,-y,-x
-y,-z,x
z,-y,x
-z,y,x
-x,-y,-z
y,-x,-z
x,y,-z
-y,x,-z
-x,y,z
-y,-x,z
x,-y,z
y,x,z
-z,-x,-y
x,-z,-y
z,x,-y
-x,z,-y
-z,x,y
-x,-z,y
z,-x,y
x,z,y
-y,-z,-x
-y,z,x
-z,-y,x
y,-z,x
z,y,x
y,z,-x
-z,y,-x
z,-y,-x

loop_
_atom_site_label
_atom_site_type_symbol
_atom_site_fract_x
_atom_site_fract_y
_atom_site_fract_z
_atom_site_occupancy
In1 In 0 0 0 0.5
Ag1 Ag 0 0 0 0.5
Tb1 Tb 0.5 0.5 0.5 1
